data_4060583
_journal_name_full Organometallics
_journal_paper_doi 10.1021/om050622z
_journal_year 2006
_chemical_formula_structural -[ph(Me)Si-\h^5^-C~5~H~4~(CO)Fe(CO)~2~Fe(CO)-\h^5^-C~5~H~4~Si(Me)ph]-
_chemical_formula_sum 'C28 H24 Fe2 O4 Si2'
_chemical_formula_weight 592.37
_space_group_IT_number 14
_symmetry_cell_setting monoclinic
_symmetry_space_group_name_Hall '-P 2ybc'
_symmetry_space_group_name_H-M 'P 1 21/c 1'
_cell_angle_alpha 90.00(0)
_cell_angle_beta 102.03(3)
_cell_angle_gamma 90.00(0)
_cell_formula_units_Z 4
_cell_length_a 9.526(2)
_cell_length_b 13.921(3)
_cell_length_c 20.577(4)
_cell_measurement_temperature 299(1)
_cell_volume 2669(1)
_diffrn_ambient_temperature 299(1)
_exptl_crystal_density_diffrn 1.474
_refine_ls_R_factor_obs 0.045
_refine_ls_wR_factor_obs 0.060
_cod_depositor_comments
;
The following automatic conversions were performed:

'_atom_site_thermal_displace_type' tag value 'Uij' was replaced with
'Uani' value 36 times.

Automatic conversion script
Id: cif_fix_values 1646 2011-03-28 12:23:43Z adriana 
;
_cod_original_sg_symbol_H-M 'P 21/c'
_cod_database_code 4060583

loop_
_symmetry_equiv_pos_as_xyz
'x, y, z'
'-x, y+1/2, -z+1/2'
'-x, -y, -z'
'x, -y+1/2, z+1/2'

loop_
_atom_site_aniso_label
_atom_site_aniso_U_11
_atom_site_aniso_U_22
_atom_site_aniso_U_33
_atom_site_aniso_U_12
_atom_site_aniso_U_13
_atom_site_aniso_U_23
_atom_site_aniso_type_symbol
Fe1 0.035(1) 0.038(1) 0.039(1) 0(1) 0.013(1) -0.006(1) Fe
Fe2 0.034(1) 0.031(1) 0.038(1) -0.002(1) 0.010(1) -0.003(1) Fe
Si3 0.040(1) 0.040(1) 0.037(1) 0(1) 0.011(1) 0.005(1) Si
Si4 0.037(1) 0.036(1) 0.040(1) 0.003(1) 0.010(1) 0.004(1) Si
C1 0.049(3) 0.042(3) 0.046(3) -0.002(3) 0.001(3) -0.010(3) C
O1 0.055(3) 0.086(4) 0.045(2) -0.001(3) -0.002(2) 0.002(2) O
C2 0.037(3) 0.041(3) 0.054(4) 0.005(3) 0.005(3) -0.004(3) C
O2 0.044(2) 0.078(3) 0.056(3) 0.003(2) 0(2) 0.012(2) O
C3 0.048(4) 0.056(4) 0.067(4) -0.004(3) 0.024(3) -0.011(3) C
O3 0.104(5) 0.060(4) 0.142(6) -0.001(3) 0.067(5) -0.038(4) O
C4 0.042(3) 0.048(4) 0.050(3) 0.002(3) 0.011(3) -0.003(3) C
O4 0.097(4) 0.031(3) 0.101(4) -0.004(3) 0.023(3) -0.008(3) C
C5 0.056(4) 0.089(5) 0.045(3) 0(4) 0.012(3) 0.021(3) C
C6 0.049(4) 0.066(4) 0.060(4) 0.004(3) 0.007(3) 0.017(3) C
C11 0.035(3) 0.035(3) 0.039(3) -0.001(2) 0.012(2) -0.002(2) C
C12 0.040(3) 0.046(3) 0.044(3) -0.005(3) 0.009(2) 0.001(3) C
C13 0.031(3) 0.056(4) 0.065(4) -0.001(3) 0.014(3) -0.002(3) C
C14 0.051(4) 0.054(4) 0.069(4) 0(3) 0.038(3) -0.008(3) C
C15 0.059(4) 0.052(4) 0.040(3) -0.009(3) 0.024(3) -0.005(3) C
C21 0.033(3) 0.037(3) 0.038(3) 0.001(2) 0.015(2) -0.004(2) C
C22 0.053(3) 0.035(3) 0.036(3) 0.002(2) 0.015(3) -0.001(2) C
C23 0.055(4) 0.041(3) 0.052(3) 0.003(3) 0.034(3) 0.005(3) C
C24 0.055(4) 0.041(3) 0.068(4) -0.005(3) 0.034(3) -0.003(3) C
C25 0.033(3) 0.045(3) 0.058(3) -0.002(3) 0.015(2) -0.004(3) C
C31 0.065(4) 0.037(3) 0.052(4) 0(3) 0.027(3) 0.003(3) C
C32 0.072(5) 0.057(4) 0.086(6) -0.017(4) 0.010(4) -0.008(4) C
C33 0.118(9) 0.083(7) 0.124(9) -0.044(7) 0.011(7) -0.021(7) C
C34 0.207(17) 0.049(6) 0.130(10) -0.039(8) 0.052(11) -0.036(6) C
C35 0.163(12) 0.036(4) 0.138(9) 0.005(6) 0.090(9) 0.005(5) C
C36 0.095(6) 0.041(4) 0.092(6) 0.011(4) 0.048(5) 0.013(4) C
C41 0.057(4) 0.033(3) 0.051(3) -0.002(3) 0.023(3) 0.011(3) C
C42 0.066(4) 0.046(4) 0.054(4) -0.011(3) 0.020(3) 0.001(3) C
C43 0.116(7) 0.057(4) 0.056(4) -0.027(5) 0.025(5) -0.007(3) C
C44 0.183(12) 0.049(5) 0.064(5) -0.007(6) 0.046(7) -0.007(4) C
C45 0.145(10) 0.057(5) 0.089(7) 0.036(6) 0.065(7) 0.003(5) C
C46 0.084(5) 0.050(4) 0.065(4) 0.023(4) 0.034(4) 0.007(3) C

loop_
_atom_site_label
_atom_site_fract_x
_atom_site_fract_y
_atom_site_fract_z
_atom_site_U_iso_or_equiv
_atom_site_thermal_displace_type
_atom_site_calc_flag
_atom_site_calc_attached_atom
_atom_site_type_symbol
Fe1 0.3973(1) 0.9616(1) 0.3276(1) 0.037(1) Uani ? ? Fe
Fe2 0.1953(1) 0.9157(1) 0.3846(1) 0.034(1) Uani ? ? Fe
Si3 0.2593(2) 1.2095(1) 0.3123(1) 0.038(1) Uani ? ? Si
Si4 0.0769(2) 1.1702(1) 0.3696(1) 0.037(1) Uani ? ? Si
C1 0.1934(7) 0.9524(4) 0.2938(3) 0.047(2) Uani ? ? C
O1 0.1085(5) 0.9679(4) 0.2445(2) 0.064(2) Uani ? ? O
C2 0.3990(6) 0.9058(4) 0.4131(3) 0.045(2) Uani ? ? C
O2 0.4842(5) 0.8817(4) 0.4601(2) 0.061(2) Uani ? ? O
C3 0.4212(7) 0.8486(5) 0.2954(4) 0.055(2) Uani ? ? C
O3 0.4405(8) 0.7736(4) 0.2747(4) 0.096(3) Uani ? ? O
C4 0.1902(7) 0.7928(5) 0.3667(3) 0.046(2) Uani ? ? C
O4 0.1870(7) 0.7116(3) 0.3588(3) 0.076(2) Uani ? ? O
C5 0.1759(8) 1.2293(6) 0.2229(3) 0.063(3) Uani ? ? C
C6 -0.1010(7) 1.1804(6) 0.3117(4) 0.059(2) Uani ? ? C
C11 0.4027(6) 1.1164(4) 0.3179(3) 0.036(2) Uani ? ? C
C12 0.5036(6) 1.0847(4) 0.3760(3) 0.043(2) Uani ? ? C
C13 0.6028(6) 1.0224(5) 0.3569(3) 0.050(2) Uani ? ? C
C14 0.5678(7) 1.0141(5) 0.2864(3) 0.054(2) Uani ? ? C
C15 0.4432(7) 1.0703(5) 0.2632(3) 0.049(2) Uani ? ? C
C21 0.0899(5) 1.0454(4) 0.4057(3) 0.035(2) Uani ? ? C
C22 0.1864(7) 1.0119(4) 0.4640(3) 0.040(2) Uani ? ? C
C23 0.1430(7) 0.9198(4) 0.4799(3) 0.046(2) Uani ? ? C
C24 0.0227(8) 0.8948(4) 0.4311(4) 0.051(2) Uani ? ? C
C25 -0.0110(6) 0.9708(4) 0.3857(3) 0.044(2) Uani ? ? C
C31 0.3418(8) 1.3250(4) 0.3481(3) 0.049(2) Uani ? ? C
C32 0.4839(10) 1.3389(6) 0.3767(4) 0.073(3) Uani ? ? C
C33 0.5319(15) 1.4276(9) 0.4035(7) 0.110(5) Uani ? ? C
C34 0.4449(22) 1.4996(8) 0.4045(7) 0.126(7) Uani ? ? C
C35 0.3022(17) 1.4906(6) 0.3763(7) 0.104(6) Uani ? ? C
C36 0.2488(11) 1.4029(5) 0.3479(4) 0.072(3) Uani ? ? C
C41 0.0857(7) 1.2545(4) 0.4418(3) 0.045(2) Uani ? ? C
C42 0.2107(8) 1.2644(5) 0.4898(3) 0.054(2) Uani ? ? C
C43 0.2199(12) 1.3246(6) 0.5438(4) 0.075(3) Uani ? ? C
C44 0.1008(17) 1.3766(7) 0.5509(5) 0.096(5) Uani ? ? C
C45 -0.0235(14) 1.3694(6) 0.5048(5) 0.091(5) Uani ? ? C
C46 -0.0320(10) 1.3074(5) 0.4503(4) 0.064(3) Uani ? ? C
H(5A) 0.2490 1.2454 0.1989 0.080 Uiso ? ? H
H(5B) 0.1279 1.1716 0.2047 0.080 Uiso ? ? H
H(5C) 0.1077 1.2808 0.2190 0.080 Uiso ? ? H
H(6A) -0.1757 1.1645 0.3348 0.080 Uiso ? ? H
H(6B) -0.1143 1.2451 0.2954 0.080 Uiso ? ? H
H(6C) -0.1048 1.1372 0.2751 0.080 Uiso ? ? H
H(12A) 0.5035 1.1039 0.4208 0.080 Uiso ? ? H
H(13A) 0.6834 0.9933 0.3860 0.080 Uiso ? ? H
H(14A) 0.6204 0.9784 0.2595 0.080 Uiso ? ? H
H(15A) 0.3959 1.0780 0.2176 0.080 Uiso ? ? H
H(22A) 0.2662 1.0473 0.4888 0.080 Uiso ? ? H
H(23A) 0.1863 0.8820 0.5178 0.080 Uiso ? ? H
H(24A) -0.0311 0.8364 0.4301 0.080 Uiso ? ? H
H(25A) -0.0906 0.9729 0.3485 0.080 Uiso ? ? H
H(32A) 0.5501 1.2864 0.3785 0.080 Uiso ? ? H
H(33A) 0.6325 1.4366 0.4211 0.080 Uiso ? ? H
H(34A) 0.4804 1.5588 0.4258 0.080 Uiso ? ? H
H(35A) 0.2391 1.5445 0.3758 0.080 Uiso ? ? H
H(36A) 0.1487 1.3960 0.3283 0.080 Uiso ? ? H
H(42A) 0.2935 1.2277 0.4853 0.080 Uiso ? ? H
H(43A) 0.3085 1.3309 0.5758 0.080 Uiso ? ? H
H(44A) 0.1057 1.4172 0.5889 0.080 Uiso ? ? H
H(45A) -0.1050 1.4072 0.5096 0.080 Uiso ? ? H
H(46A) -0.1206 1.3016 0.4182 0.080 Uiso ? ? H

loop_
_geom_bond_atom_site_label_1
_geom_bond_atom_site_label_2
_geom_bond_distance
_geom_bond_site_symmetry_1
_geom_bond_site_symmetry_2
_geom_bond_publ_flag
Fe1 Fe2 2.535(1) . . ?
Fe1 C1 1.926(6) . . ?
Fe1 C2 1.920(7) . . ?
Fe1 C3 1.740(8) . . ?
Fe1 C11 2.167(6) . . ?
Fe1 C12 2.130(6) . . ?
Fe1 C13 2.103(6) . . ?
Fe1 C14 2.113(8) . . ?
Fe1 C15 2.116(7) . . ?
Fe2 C1 1.935(7) . . ?
Fe2 C2 1.911(6) . . ?
Fe2 C4 1.748(7) . . ?
Fe2 C21 2.154(6) . . ?
Fe2 C22 2.127(6) . . ?
Fe2 C23 2.122(7) . . ?
Fe2 C24 2.088(8) . . ?
Fe2 C25 2.114(6) . . ?
Si3 Si4 2.359(2) . . ?
Si3 C5 1.866(7) . . ?
Si3 C11 1.869(6) . . ?
Si3 C31 1.872(6) . . ?
Si4 C6 1.863(7) . . ?
Si4 C21 1.882(6) . . ?
Si4 C41 1.881(6) . . ?
C1 O1 1.178(7) . . ?
C2 O2 1.174(7) . . ?
C3 O3 1.157(10) . . ?
C4 O4 1.142(8) . . ?
C11 C12 1.439(7) . . ?
C11 C15 1.417(9) . . ?
C12 C13 1.398(9) . . ?
C13 C14 1.424(10) . . ?
C14 C15 1.418(9) . . ?
C21 C22 1.430(7) . . ?
C21 C25 1.417(8) . . ?
C22 C23 1.406(9) . . ?
C23 C24 1.401(9) . . ?
C24 C25 1.403(9) . . ?
C31 C32 1.373(11) . . ?
C31 C36 1.400(11) . . ?
C32 C33 1.390(15) . . ?
C33 C34 1.304(21) . . ?
C34 C35 1.368(25) . . ?
C35 C36 1.403(12) . . ?
C41 C42 1.387(9) . . ?
C41 C46 1.382(11) . . ?
C42 C43 1.381(11) . . ?
C43 C44 1.378(18) . . ?
C44 C45 1.357(17) . . ?
C45 C46 1.404(13) . . ?
